data_2016596
loop_
_publ_author_name
'Siddiqui, Waseeq Ahmad'
'Ahmad, Saeed'
'Khan, Islam Ullah'
'Siddiqui, Hamid Latif'
'Parvez, Masood'

_publ_section_title
;
 2-[<i>N</i>-(<i>X</i>-Chlorophenyl)carbamoyl]benzenesulfonamide (with
 <i>X</i> = 2 and 4)
;
_journal_coeditor_code HJ3069
_journal_issue 5
_journal_name_full 'Acta Crystallographica Section C'
_journal_page_first o286
_journal_page_last o289
_journal_paper_doi 10.1107/S0108270108009530
_journal_volume 64
_journal_year 2008
_chemical_formula_iupac 'C13 H11 Cl N2 O3 S'
_chemical_formula_moiety 'C13 H11 Cl N2 O3 S'
_chemical_formula_sum 'C13 H11 Cl N2 O3 S'
_chemical_formula_weight 310.75
_chemical_name_systematic
;
2-[N-(2-chlorophenyl)carbamoyl]benzenesulfonamide
;
_space_group_IT_number 33
_symmetry_cell_setting orthorhombic
_symmetry_space_group_name_Hall 'P 2c -2n'
_symmetry_space_group_name_H-M 'P n a 21'
_atom_sites_solution_hydrogens geom
_atom_sites_solution_primary direct
_atom_sites_solution_secondary difmap
_cell_angle_alpha 90.00
_cell_angle_beta 90.00
_cell_angle_gamma 90.00
_cell_formula_units_Z 4
_cell_length_a 15.734(9)
_cell_length_b 10.614(6)
_cell_length_c 7.717(3)
_cell_measurement_reflns_used 2709
_cell_measurement_temperature 173(2)
_cell_measurement_theta_max 27.45
_cell_measurement_theta_min 2.26
_cell_volume 1288.7(12)
_computing_cell_refinement 'HKL DENZO (Otwinowski & Minor, 1997)'
_computing_data_collection 'COLLECT (Hooft, 1998)'
_computing_data_reduction 'SCALEPACK (Otwinowski & Minor, 1997)'
_computing_molecular_graphics 'ORTEPII (Johnson, 1976)'
_computing_publication_material 'SHELXL97 (Sheldrick, 2008)'
_computing_structure_refinement 'SHELXL97 (Sheldrick, 2008)'
_computing_structure_solution 'SAPI91 (Fan, 1991)'
_diffrn_ambient_temperature 173(2)
_diffrn_measured_fraction_theta_full 0.992
_diffrn_measured_fraction_theta_max 0.992
_diffrn_measurement_device_type 'Nonius KappaCCD'
_diffrn_measurement_method '\w and \f'
_diffrn_radiation_monochromator graphite
_diffrn_radiation_source 'fine-focus sealed tube'
_diffrn_radiation_type MoK\a
_diffrn_radiation_wavelength 0.71073
_diffrn_reflns_av_R_equivalents 0.0304
_diffrn_reflns_av_sigmaI/netI 0.0423
_diffrn_reflns_limit_h_max 20
_diffrn_reflns_limit_h_min -20
_diffrn_reflns_limit_k_max 13
_diffrn_reflns_limit_k_min -13
_diffrn_reflns_limit_l_max 9
_diffrn_reflns_limit_l_min -9
_diffrn_reflns_number 2709
_diffrn_reflns_theta_full 27.45
_diffrn_reflns_theta_max 27.45
_diffrn_reflns_theta_min 3.26
_exptl_absorpt_coefficient_mu 0.467
_exptl_absorpt_correction_T_max 0.9681
_exptl_absorpt_correction_T_min 0.9207
_exptl_absorpt_correction_type multi-scan
_exptl_absorpt_process_details '(SORTAV; Blessing, 1997)'
_exptl_crystal_colour colourless
_exptl_crystal_density_diffrn 1.602
_exptl_crystal_density_method 'not measured'
_exptl_crystal_description prism
_exptl_crystal_F_000 640
_exptl_crystal_size_max 0.18
_exptl_crystal_size_mid 0.12
_exptl_crystal_size_min 0.07
_refine_diff_density_max 0.250
_refine_diff_density_min -0.327
_refine_ls_extinction_method none
_refine_ls_goodness_of_fit_ref 1.014
_refine_ls_hydrogen_treatment mixed
_refine_ls_matrix_type full
_refine_ls_number_parameters 191
_refine_ls_number_reflns 1571
_refine_ls_number_restraints 1
_refine_ls_restrained_S_all 1.014
_refine_ls_R_factor_all 0.0450
_refine_ls_R_factor_gt 0.0334
_refine_ls_shift/su_max 0.001
_refine_ls_shift/su_mean 0.000
_refine_ls_structure_factor_coef Fsqd
_refine_ls_weighting_details 'calc w = 1/[\s^2^(Fo^2^)+(0.047P)^2^+0.25P] where P=(Fo^2^+2Fc^2^)/3'
_refine_ls_weighting_scheme calc
_refine_ls_wR_factor_gt 0.0750
_refine_ls_wR_factor_ref 0.0825
_reflns_number_gt 1353
_reflns_number_total 1571
_reflns_threshold_expression I>2\s(I)
_cod_data_source_file hj3069.cif
_cod_data_source_block I
_cod_database_code 2016596
_cod_database_fobs_code 2016596

loop_
_symmetry_equiv_pos_as_xyz
'x, y, z'
'-x, -y, z+1/2'
'-x+1/2, y+1/2, z+1/2'
'x+1/2, -y+1/2, z'

loop_
_atom_site_type_symbol
_atom_site_label
_atom_site_fract_x
_atom_site_fract_y
_atom_site_fract_z
_atom_site_U_iso_or_equiv
_atom_site_adp_type
_atom_site_calc_flag
_atom_site_refinement_flags
_atom_site_occupancy
Cl Cl1 0.08066(5) 0.81417(7) 0.19375(18) 0.0309(2) Uani d . 1
S S1 0.02254(4) 0.18986(6) 0.19342(12) 0.02041(18) Uani d . 1
O O1 0.06897(13) 0.3891(2) -0.1186(3) 0.0254(5) Uani d . 1
O O2 0.08444(13) 0.2757(2) 0.2632(3) 0.0266(5) Uani d . 1
O O3 -0.00651(16) 0.0865(2) 0.2966(3) 0.0321(6) Uani d . 1
N N1 0.06339(17) 0.1298(3) 0.0204(4) 0.0246(6) Uani d . 1
H H1NA 0.077(2) 0.190(3) -0.061(5) 0.030 Uiso d . 1
H H1NB 0.031(2) 0.069(4) -0.006(5) 0.030 Uiso d . 1
N N2 0.06043(17) 0.5470(2) 0.0823(4) 0.0212(6) Uani d . 1
H H2N 0.032(2) 0.578(3) 0.152(5) 0.025 Uiso d . 1
C C1 -0.06698(18) 0.2832(3) 0.1383(4) 0.0194(6) Uani d . 1
C C2 -0.1471(2) 0.2402(3) 0.1813(5) 0.0261(6) Uani d . 1
H H2 -0.1535 0.1631 0.2423 0.031 Uiso calc R 1
C C3 -0.2185(2) 0.3101(3) 0.1352(5) 0.0302(8) Uani d . 1
H H3 -0.2737 0.2801 0.1630 0.036 Uiso calc R 1
C C4 -0.2088(2) 0.4231(3) 0.0488(5) 0.0261(7) Uani d . 1
H H4 -0.2576 0.4701 0.0159 0.031 Uiso calc R 1
C C5 -0.12811(19) 0.4688(3) 0.0096(5) 0.0251(7) Uani d . 1
H H5 -0.1222 0.5476 -0.0476 0.030 Uiso calc R 1
C C6 -0.05605(19) 0.4000(3) 0.0533(4) 0.0189(6) Uani d . 1
C C7 0.03036(18) 0.4440(3) -0.0020(4) 0.0200(6) Uani d . 1
C C8 0.1456(2) 0.5914(3) 0.0788(4) 0.0208(6) Uani d . 1
C C9 0.1629(2) 0.7139(3) 0.1360(4) 0.0237(7) Uani d . 1
C C10 0.2461(2) 0.7571(3) 0.1498(5) 0.0301(7) Uani d . 1
H H10 0.2570 0.8393 0.1935 0.036 Uiso calc R 1
C C11 0.3123(2) 0.6815(4) 0.1006(5) 0.0334(8) Uani d . 1
H H11 0.3691 0.7111 0.1092 0.040 Uiso calc R 1
C C12 0.2962(2) 0.5612(3) 0.0379(5) 0.0302(8) Uani d . 1
H H12 0.3420 0.5097 0.0004 0.036 Uiso calc R 1
C C13 0.21369(19) 0.5157(3) 0.0297(5) 0.0274(7) Uani d . 1
H H13 0.2036 0.4322 -0.0097 0.033 Uiso calc R 1

loop_
_atom_site_aniso_label
_atom_site_aniso_U_11
_atom_site_aniso_U_22
_atom_site_aniso_U_33
_atom_site_aniso_U_12
_atom_site_aniso_U_13
_atom_site_aniso_U_23
Cl1 0.0413(4) 0.0190(3) 0.0323(4) 0.0002(3) 0.0054(4) -0.0025(4)
S1 0.0229(4) 0.0181(3) 0.0202(3) 0.0010(3) 0.0000(3) 0.0007(3)
O1 0.0300(12) 0.0229(11) 0.0234(11) -0.0029(9) 0.0067(9) -0.0049(9)
O2 0.0253(11) 0.0250(11) 0.0296(11) 0.0013(10) -0.0077(9) -0.0052(10)
O3 0.0400(14) 0.0238(11) 0.0324(13) 0.0037(11) 0.0048(11) 0.0079(11)
N1 0.0262(14) 0.0218(14) 0.0259(14) -0.0004(12) 0.0007(12) -0.0051(12)
N2 0.0258(14) 0.0169(13) 0.0209(13) -0.0005(11) 0.0042(10) -0.0014(11)
C1 0.0229(15) 0.0159(14) 0.0195(13) -0.0007(12) -0.0006(12) -0.0038(11)
C2 0.0272(15) 0.0224(14) 0.0287(16) -0.0060(13) 0.0037(14) 0.0000(16)
C3 0.0206(15) 0.034(2) 0.0362(19) -0.0066(15) 0.0027(14) -0.0093(15)
C4 0.0225(16) 0.0239(16) 0.0318(17) 0.0047(13) -0.0033(13) -0.0047(13)
C5 0.0275(16) 0.0231(16) 0.0246(15) 0.0048(13) -0.0026(13) -0.0025(13)
C6 0.0243(16) 0.0164(14) 0.0159(14) -0.0021(12) -0.0002(12) -0.0024(11)
C7 0.0229(15) 0.0151(14) 0.0221(14) 0.0020(12) -0.0026(13) 0.0026(12)
C8 0.0250(16) 0.0191(15) 0.0184(14) -0.0034(13) 0.0002(12) 0.0010(12)
C9 0.0297(17) 0.0215(15) 0.0198(14) -0.0041(13) 0.0019(13) 0.0016(12)
C10 0.0388(18) 0.0242(16) 0.0272(17) -0.0125(15) -0.0015(14) 0.0031(13)
C11 0.0315(19) 0.041(2) 0.0273(18) -0.0127(16) -0.0028(15) 0.0058(15)
C12 0.0236(16) 0.0338(18) 0.0332(19) 0.0010(15) 0.0028(14) 0.0049(15)
C13 0.0279(16) 0.0215(16) 0.0327(18) -0.0012(14) 0.0018(13) 0.0045(13)

loop_
_atom_type_symbol
_atom_type_description
_atom_type_scat_dispersion_real
_atom_type_scat_dispersion_imag
_atom_type_scat_source
C C 0.0033 0.0016 'International Tables Vol C Tables 4.2.6.8 and 6.1.1.4'
H H 0.0000 0.0000 'International Tables Vol C Tables 4.2.6.8 and 6.1.1.4'
N N 0.0061 0.0033 'International Tables Vol C Tables 4.2.6.8 and 6.1.1.4'
O O 0.0106 0.0060 'International Tables Vol C Tables 4.2.6.8 and 6.1.1.4'
Cl Cl 0.1484 0.1585 'International Tables Vol C Tables 4.2.6.8 and 6.1.1.4'
S S 0.1246 0.1234 'International Tables Vol C Tables 4.2.6.8 and 6.1.1.4'

loop_
_geom_angle_atom_site_label_1
_geom_angle_atom_site_label_2
_geom_angle_atom_site_label_3
_geom_angle
O3 S1 O2 119.58(18)
O3 S1 N1 106.54(15)
O2 S1 N1 106.90(15)
O3 S1 C1 107.95(14)
O2 S1 C1 105.88(14)
N1 S1 C1 109.80(18)
S1 N1 H1NA 113(2)
S1 N1 H1NB 105(3)
H1NA N1 H1NB 120(3)
C7 N2 C8 126.0(3)
C7 N2 H2N 118(3)
C8 N2 H2N 115(3)
C2 C1 C6 120.8(3)
C2 C1 S1 118.9(2)
C6 C1 S1 120.3(2)
C1 C2 C3 119.9(3)
C1 C2 H2 120.0
C3 C2 H2 120.0
C4 C3 C2 119.8(3)
C4 C3 H3 120.1
C2 C3 H3 120.1
C3 C4 C5 120.5(3)
C3 C4 H4 119.7
C5 C4 H4 119.7
C6 C5 C4 120.5(3)
C6 C5 H5 119.7
C4 C5 H5 119.7
C5 C6 C1 118.3(3)
C5 C6 C7 120.4(3)
C1 C6 C7 121.0(3)
O1 C7 N2 124.0(3)
O1 C7 C6 120.5(3)
N2 C7 C6 115.5(3)
C13 C8 C9 118.2(3)
C13 C8 N2 122.6(3)
C9 C8 N2 119.1(3)
C10 C9 C8 120.9(3)
C10 C9 Cl1 118.7(3)
C8 C9 Cl1 120.4(3)
C11 C10 C9 120.1(3)
C11 C10 H10 120.0
C9 C10 H10 120.0
C10 C11 C12 119.8(3)
C10 C11 H11 120.1
C12 C11 H11 120.1
C13 C12 C11 120.5(3)
C13 C12 H12 119.7
C11 C12 H12 119.7
C12 C13 C8 120.5(3)
C12 C13 H13 119.8
C8 C13 H13 119.8

loop_
_geom_bond_atom_site_label_1
_geom_bond_atom_site_label_2
_geom_bond_distance
Cl1 C9 1.734(3)
S1 O3 1.431(3)
S1 O2 1.438(2)
S1 N1 1.613(3)
S1 C1 1.774(3)
O1 C7 1.232(4)
N1 H1NA 0.93(4)
N1 H1NB 0.85(4)
N2 C7 1.357(4)
N2 C8 1.420(4)
N2 H2N 0.77(4)
C1 C2 1.381(4)
C1 C6 1.413(4)
C2 C3 1.392(5)
C2 H2 0.9500
C3 C4 1.381(5)
C3 H3 0.9500
C4 C5 1.392(5)
C4 H4 0.9500
C5 C6 1.390(4)
C5 H5 0.9500
C6 C7 1.499(4)
C8 C13 1.393(5)
C8 C9 1.400(4)
C9 C10 1.392(5)
C10 C11 1.369(5)
C10 H10 0.9500
C11 C12 1.388(5)
C11 H11 0.9500
C12 C13 1.387(4)
C12 H12 0.9500
C13 H13 0.9500

loop_
_geom_hbond_atom_site_label_D
_geom_hbond_atom_site_label_H
_geom_hbond_atom_site_label_A
_geom_hbond_site_symmetry_A
_geom_hbond_distance_DH
_geom_hbond_distance_HA
_geom_hbond_distance_DA
_geom_hbond_angle_DHA
N2 H2N Cl1 . 0.77(4) 2.64(4) 2.981(3) 109(3)
N1 H1NA O1 . 0.93(4) 2.16(4) 2.955(4) 144(3)
N1 H1NB O3 2_554 0.85(4) 2.28(4) 3.009(4) 144(3)
N2 H2N O1 2_565 0.77(4) 2.40(4) 3.152(4) 163(3)
C2 H2 O3 . 0.95 2.49 2.890(4) 106
C13 H13 O1 . 0.95 2.32 2.881(4) 117
C3 H3 O2 4_455 0.95 2.44 3.380(4) 173
C5 H5 O2 2_564 0.95 2.45 3.382(4) 167

loop_
_geom_torsion_atom_site_label_1
_geom_torsion_atom_site_label_2
_geom_torsion_atom_site_label_3
_geom_torsion_atom_site_label_4
_geom_torsion
O3 S1 C1 C2 -6.8(3)
O2 S1 C1 C2 -135.9(3)
N1 S1 C1 C2 109.0(3)
O3 S1 C1 C6 172.7(2)
O2 S1 C1 C6 43.5(3)
N1 S1 C1 C6 -71.6(3)
C6 C1 C2 C3 2.3(5)
S1 C1 C2 C3 -178.2(3)
C1 C2 C3 C4 -1.0(5)
C2 C3 C4 C5 -0.9(5)
C3 C4 C5 C6 1.4(5)
C4 C5 C6 C1 0.0(4)
C4 C5 C6 C7 174.9(3)
C2 C1 C6 C5 -1.8(4)
S1 C1 C6 C5 178.7(2)
C2 C1 C6 C7 -176.7(3)
S1 C1 C6 C7 3.8(4)
C8 N2 C7 O1 -14.5(5)
C8 N2 C7 C6 166.7(3)
C5 C6 C7 O1 -106.9(3)
C1 C6 C7 O1 67.9(4)
C5 C6 C7 N2 72.0(4)
C1 C6 C7 N2 -113.2(3)
C7 N2 C8 C13 -19.2(5)
C7 N2 C8 C9 164.5(3)
C13 C8 C9 C10 -2.5(5)
N2 C8 C9 C10 174.0(3)
C13 C8 C9 Cl1 178.4(3)
N2 C8 C9 Cl1 -5.1(4)
C8 C9 C10 C11 2.7(5)
Cl1 C9 C10 C11 -178.2(3)
C9 C10 C11 C12 -0.4(5)
C10 C11 C12 C13 -1.9(5)
C11 C12 C13 C8 2.1(5)
C9 C8 C13 C12 0.1(5)
N2 C8 C13 C12 -176.3(3)

loop_
_cod_related_entry_id
_cod_related_entry_database
_cod_related_entry_code
1 ChemSpider 21117862
